data_7119574
loop_
_publ_author_name
'Li, Yun-Wu'
'Yan, Hui'
'Hu, Tong-Liang'
'Ma, Hui-Yan'
'Li, Da-Cheng'
'Wang, Su-Na'
'Yao, Qing-Xia'
'Dou, Jian-Min'
'Xu, Jian'
'Bu, Xian-He'

_publ_section_title
;
 Two microporous Fe-based MOFs with multiple active sites for selective
 gas adsorption.
;
_journal_issue 15
_journal_name_full 'Chemical communications (Cambridge, England)'
_journal_page_first 2394
_journal_page_last 2397
_journal_paper_doi 10.1039/c6cc09923h
_journal_volume 53
_journal_year 2017
_chemical_formula_sum 'C56 H66 Fe4 N6 O22'
_chemical_formula_weight 1398.55
_chemical_name_systematic
; 
 ? 
;
_space_group_IT_number 14
_symmetry_cell_setting monoclinic
_symmetry_space_group_name_Hall '-P 2ybc'
_symmetry_space_group_name_H-M 'P 1 21/c 1'
_atom_sites_solution_hydrogens geom
_atom_sites_solution_primary direct
_atom_sites_solution_secondary difmap
_audit_creation_method SHELXL-97
_audit_update_record
;
2016-06-20 deposited with the CCDC.
2017-01-31 downloaded from the CCDC.
;
_cell_angle_alpha 90.00
_cell_angle_beta 91.045(4)
_cell_angle_gamma 90.00
_cell_formula_units_Z 4
_cell_length_a 18.698(7)
_cell_length_b 19.292(7)
_cell_length_c 19.383(7)
_cell_measurement_reflns_used 12280
_cell_measurement_temperature 298(2)
_cell_measurement_theta_max 25.00
_cell_measurement_theta_min 1.49
_cell_volume 6991(4)
_computing_cell_refinement 'Bruker SMART'
_computing_data_collection 'Bruker SMART'
_computing_data_reduction 'Bruker SAINT'
_computing_molecular_graphics 'Bruker SHELXTL'
_computing_publication_material 'Bruker SHELXTL'
_computing_structure_refinement 'SHELXL-97 (Sheldrick, 1997)'
_computing_structure_solution 'SHELXS-97 (Sheldrick, 1990)'
_diffrn_ambient_temperature 298(2)
_diffrn_measured_fraction_theta_full 0.998
_diffrn_measured_fraction_theta_max 0.998
_diffrn_measurement_device_type 'CCD area detector'
_diffrn_measurement_method 'phi and omega scans'
_diffrn_radiation_monochromator graphite
_diffrn_radiation_source 'fine-focus sealed tube'
_diffrn_radiation_type MoK\a
_diffrn_radiation_wavelength 0.71073
_diffrn_reflns_av_R_equivalents 0.1799
_diffrn_reflns_av_sigmaI/netI 0.1623
_diffrn_reflns_limit_h_max 22
_diffrn_reflns_limit_h_min -20
_diffrn_reflns_limit_k_max 20
_diffrn_reflns_limit_k_min -22
_diffrn_reflns_limit_l_max 23
_diffrn_reflns_limit_l_min -22
_diffrn_reflns_number 52502
_diffrn_reflns_theta_full 25.00
_diffrn_reflns_theta_max 25.00
_diffrn_reflns_theta_min 1.49
_exptl_absorpt_coefficient_mu 0.886
_exptl_absorpt_correction_T_max 0.8713
_exptl_absorpt_correction_T_min 0.8290
_exptl_absorpt_correction_type none
_exptl_crystal_colour Orange
_exptl_crystal_density_diffrn 1.329
_exptl_crystal_density_method 'not measured'
_exptl_crystal_description Rod
_exptl_crystal_F_000 2895
_exptl_crystal_size_max 0.22
_exptl_crystal_size_mid 0.18
_exptl_crystal_size_min 0.16
_platon_squeeze_details
;
;
_refine_diff_density_max 1.262
_refine_diff_density_min -0.820
_refine_diff_density_rms 0.167
_refine_ls_extinction_method none
_refine_ls_goodness_of_fit_ref 1.097
_refine_ls_hydrogen_treatment mixed
_refine_ls_matrix_type full
_refine_ls_number_parameters 811
_refine_ls_number_reflns 12280
_refine_ls_number_restraints 53
_refine_ls_restrained_S_all 1.094
_refine_ls_R_factor_all 0.1715
_refine_ls_R_factor_gt 0.1307
_refine_ls_shift/su_max 0.000
_refine_ls_shift/su_mean 0.000
_refine_ls_structure_factor_coef Fsqd
_refine_ls_weighting_details 'calc w=1/[\s^2^(Fo^2^)+(0.2000P)^2^+0.0000P] where P=(Fo^2^+2Fc^2^)/3'
_refine_ls_weighting_scheme calc
_refine_ls_wR_factor_gt 0.3411
_refine_ls_wR_factor_ref 0.3758
_reflns_number_gt 7988
_reflns_number_total 12280
_reflns_threshold_expression >2sigma(I)
_cod_data_source_file c6cc09923h2.cif
_cod_data_source_block LCU-103
_cod_depositor_comments
;
The following automatic conversions were performed:

'_symmetry_cell_setting' value 'Monoclinic' changed to 'monoclinic'
according to
/usr/data/users/saulius/crontab/automatic-downloads/rss-feeds/RSC/lib/dictionaries/cif_core.dic
dictionary named 'cif_core.dic' version 2.4.2 from 2011-04-26.

Automatic conversion script
Id: cif_fix_values 4268 2015-11-12 08:31:59Z antanas 

 Adding full bibliography for 7119574--7119575.cif.
;
_cod_original_sg_symbol_H-M P21/c
_cod_database_code 7119574

loop_
_symmetry_equiv_pos_as_xyz
'x, y, z'
'-x, y+1/2, -z+1/2'
'-x, -y, -z'
'x, -y-1/2, z-1/2'

loop_
_atom_site_label
_atom_site_type_symbol
_atom_site_fract_x
_atom_site_fract_y
_atom_site_fract_z
_atom_site_U_iso_or_equiv
_atom_site_adp_type
_atom_site_occupancy
_atom_site_symmetry_multiplicity
_atom_site_calc_flag
_atom_site_refinement_flags
C53 C 0.7559(12) 0.6710(10) 0.2850(12) 0.154(9) Uani 1 1 d D
H53A H 0.7194 0.6618 0.3179 0.231 Uiso 1 1 calc RD
H53B H 0.7744 0.6280 0.2680 0.231 Uiso 1 1 calc R
H53C H 0.7360 0.6974 0.2473 0.231 Uiso 1 1 calc RD
O8 O 1.1807(3) 1.0382(3) 0.5820(3) 0.0349(13) Uani 1 1 d .
O22 O 0.8579(4) 0.8148(5) 0.3568(5) 0.072(2) Uani 1 1 d .
O7 O 1.2763(4) 1.0019(4) 0.6421(4) 0.0519(18) Uani 1 1 d .
C15 C 1.2124(5) 1.0162(5) 0.6408(5) 0.044(2) Uani 1 1 d .
C9 C 1.1674(5) 1.0060(5) 0.7021(5) 0.041(2) Uani 1 1 d .
C8 C 1.0928(5) 1.0042(5) 0.6917(5) 0.045(2) Uani 1 1 d .
H8 H 1.0729 1.0115 0.6480 0.054 Uiso 1 1 calc R
Fe1 Fe 0.72948(6) 0.98591(6) 0.47907(7) 0.0348(4) Uani 1 1 d .
Fe2 Fe 0.22984(6) 0.52276(6) 0.51696(7) 0.0334(4) Uani 1 1 d .
Fe3 Fe 0.86962(7) 0.86663(7) 0.45568(7) 0.0410(4) Uani 1 1 d .
Fe4 Fe 0.36756(7) 0.55582(8) 0.63798(8) 0.0450(4) Uani 1 1 d .
O17 O 0.9672(3) 0.9034(4) 0.4244(3) 0.0438(16) Uani 1 1 d .
O2 O 0.7786(3) 0.9724(3) 0.5714(3) 0.0416(15) Uani 1 1 d .
O3 O 0.7310(3) 1.0269(4) 0.8197(4) 0.0515(18) Uani 1 1 d .
O4 O 0.8243(3) 1.0230(4) 0.8940(3) 0.0449(16) Uani 1 1 d .
O13 O 0.3201(3) 0.5846(3) 0.5381(3) 0.0351(14) Uani 1 1 d .
O14 O 0.2244(3) 0.6423(3) 0.5021(4) 0.0457(16) Uani 1 1 d .
O21 O 0.4672(3) 0.5865(4) 0.6010(4) 0.0527(18) Uani 1 1 d .
O9 O 0.7704(3) 0.8210(3) 0.4795(4) 0.0487(18) Uani 1 1 d .
O5 O 1.1452(3) 0.9910(3) 0.9454(3) 0.0430(15) Uani 1 1 d .
O11 O 0.7185(3) 0.5699(3) 0.4603(4) 0.0440(16) Uani 1 1 d .
O15 O 0.2578(3) 0.9030(3) 0.5213(4) 0.0498(18) Uani 1 1 d .
O10 O 0.6775(3) 0.8954(3) 0.4795(4) 0.0496(18) Uani 1 1 d .
O6 O 1.2522(4) 0.9774(4) 0.9028(4) 0.060(2) Uani 1 1 d .
O12 O 0.6171(4) 0.5432(4) 0.4037(5) 0.059(2) Uani 1 1 d .
O1 O 0.8807(3) 0.9141(3) 0.5517(4) 0.0450(16) Uani 1 1 d .
O16 O 0.3607(4) 0.9484(3) 0.4903(4) 0.0526(18) Uani 1 1 d .
C31 C 0.2906(5) 0.6408(5) 0.5155(5) 0.041(2) Uani 1 1 d .
O20 O 0.4304(4) 0.5324(5) 0.7309(5) 0.079(3) Uani 1 1 d .
C23 C 0.4526(5) 0.7475(5) 0.4796(5) 0.042(2) Uani 1 1 d .
C1 C 0.8669(5) 0.9703(4) 0.6594(5) 0.035(2) Uani 1 1 d .
C3 C 0.9677(5) 0.9867(6) 0.7371(5) 0.047(2) Uani 1 1 d .
C5 C 0.8476(5) 1.0052(5) 0.7766(5) 0.046(2) Uani 1 1 d .
C19 C 0.6303(5) 0.6557(5) 0.4503(6) 0.049(3) Uani 1 1 d .
O18 O 0.9330(3) 0.7761(4) 0.4896(5) 0.064(2) Uani 1 1 d .
C6 C 0.8212(5) 0.9883(4) 0.7110(5) 0.037(2) Uani 1 1 d .
H6 H 0.7721 0.9892 0.7022 0.045 Uiso 1 1 calc R
C26 C 0.3507(4) 0.8251(4) 0.4956(5) 0.040(2) Uani 1 1 d .
C17 C 0.6541(4) 0.7763(5) 0.4719(6) 0.043(2) Uani 1 1 d .
C12 C 1.0795(5) 0.9882(5) 0.8143(6) 0.049(2) Uani 1 1 d .
H12 H 1.0503 0.9851 0.8525 0.059 Uiso 1 1 calc R
C13 C 0.8396(5) 0.9515(5) 0.5891(5) 0.038(2) Uani 1 1 d .
C29 C 0.7067(6) 0.8367(5) 0.4779(6) 0.050(3) Uani 1 1 d .
N1 N 1.0755(5) 0.8633(5) 0.3927(7) 0.072(3) Uani 1 1 d .
C21 C 0.5319(5) 0.7354(5) 0.4694(5) 0.044(2) Uani 1 1 d .
C24 C 0.4063(5) 0.6938(5) 0.4932(5) 0.044(2) Uani 1 1 d .
H24 H 0.4251 0.6492 0.4946 0.052 Uiso 1 1 calc R
C42 C 0.5331(9) 0.5793(10) 0.6078(7) 0.101(6) Uani 1 1 d .
C25 C 0.3362(5) 0.7012(4) 0.5045(5) 0.035(2) Uani 1 1 d .
C34 C 1.0328(8) 0.8912(6) 0.4347(8) 0.075(4) Uani 1 1 d .
C16 C 1.1857(5) 0.9842(5) 0.8942(5) 0.046(2) Uani 1 1 d .
C22 C 0.5806(5) 0.7883(5) 0.4775(5) 0.042(2) Uani 1 1 d .
H22 H 0.5644 0.8329 0.4868 0.051 Uiso 1 1 calc R
C2 C 0.9416(4) 0.9683(5) 0.6740(5) 0.038(2) Uani 1 1 d .
H2 H 0.9728 0.9543 0.6400 0.045 Uiso 1 1 calc R
C11 C 1.1544(5) 0.9899(6) 0.8244(6) 0.052(3) Uani 1 1 d .
C30 C 0.3078(5) 0.7688(5) 0.5050(5) 0.043(2) Uani 1 1 d .
H30 H 0.2592 0.7752 0.5119 0.051 Uiso 1 1 calc R
C7 C 1.0484(5) 0.9910(6) 0.7487(6) 0.048(2) Uani 1 1 d .
C14 C 0.7961(5) 1.0202(5) 0.8342(5) 0.041(2) Uani 1 1 d .
C18 C 0.6789(5) 0.7100(5) 0.4605(6) 0.047(2) Uani 1 1 d .
H18 H 0.7278 0.7014 0.4595 0.056 Uiso 1 1 calc R
C4 C 0.9209(5) 1.0047(5) 0.7883(5) 0.044(2) Uani 1 1 d .
H4 H 0.9389 1.0168 0.8316 0.052 Uiso 1 1 calc R
N2 N 0.9841(6) 0.6742(6) 0.4996(9) 0.107(5) Uani 1 1 d .
C27 C 0.4218(5) 0.8147(5) 0.4822(6) 0.050(3) Uani 1 1 d .
H27 H 0.4508 0.8531 0.4746 0.060 Uiso 1 1 calc R
C20 C 0.5570(5) 0.6686(5) 0.4535(6) 0.050(3) Uani 1 1 d .
H20 H 0.5246 0.6329 0.4452 0.060 Uiso 1 1 calc R
C32 C 0.3217(5) 0.8962(5) 0.5021(5) 0.043(2) Uani 1 1 d .
N5 N 0.4899(6) 0.5116(7) 0.8300(6) 0.083(3) Uani 1 1 d D
C33 C 1.0672(7) 0.9092(7) 0.5041(7) 0.071(3) Uani 1 1 d .
H33A H 1.1100 0.8824 0.5107 0.106 Uiso 1 1 calc R
H33B H 1.0344 0.8990 0.5403 0.106 Uiso 1 1 calc R
H33C H 1.0788 0.9577 0.5051 0.106 Uiso 1 1 calc R
C28 C 0.6595(5) 0.5840(5) 0.4373(6) 0.048(3) Uani 1 1 d .
C10 C 1.1966(6) 0.9978(5) 0.7655(6) 0.056(3) Uani 1 1 d .
H10 H 1.2461 0.9973 0.7706 0.067 Uiso 1 1 calc R
N3 N 0.5801(6) 0.6213(7) 0.6274(6) 0.084(4) Uani 1 1 d .
C38 C 0.9322(6) 0.7166(7) 0.5115(9) 0.082(4) Uani 1 1 d .
C39 C 1.0510(7) 0.6952(9) 0.4697(10) 0.102(5) Uani 1 1 d .
H39A H 1.0493 0.6868 0.4209 0.153 Uiso 1 1 calc R
H39B H 1.0895 0.6692 0.4904 0.153 Uiso 1 1 calc R
H39C H 1.0586 0.7438 0.4780 0.153 Uiso 1 1 calc R
C41 C 0.5653(7) 0.5030(6) 0.5862(9) 0.087(5) Uani 1 1 d .
H41A H 0.5891 0.4824 0.6254 0.131 Uiso 1 1 calc R
H41B H 0.5988 0.5086 0.5496 0.131 Uiso 1 1 calc R
H41C H 0.5268 0.4735 0.5709 0.131 Uiso 1 1 calc R
C36 C 1.0370(8) 0.8393(7) 0.3257(7) 0.082(4) Uani 1 1 d .
H36A H 0.9888 0.8565 0.3249 0.123 Uiso 1 1 calc R
H36B H 1.0363 0.7895 0.3240 0.123 Uiso 1 1 calc R
H36C H 1.0619 0.8569 0.2865 0.123 Uiso 1 1 calc R
C44 C 0.5432(11) 0.6896(9) 0.6513(10) 0.127(7) Uani 1 1 d .
H44A H 0.5508 0.7254 0.6178 0.191 Uiso 1 1 calc R
H44B H 0.5632 0.7036 0.6951 0.191 Uiso 1 1 calc R
H44C H 0.4928 0.6817 0.6558 0.191 Uiso 1 1 calc R
C35 C 1.1486(6) 0.8518(7) 0.3975(7) 0.069(3) Uani 1 1 d .
H35A H 1.1670 0.8710 0.4399 0.103 Uiso 1 1 calc R
H35B H 1.1716 0.8737 0.3593 0.103 Uiso 1 1 calc R
H35C H 1.1579 0.8029 0.3965 0.103 Uiso 1 1 calc R
C52 C 0.3759(12) 0.4491(12) 0.7989(14) 0.151(8) Uani 1 1 d U
H52A H 0.3657 0.4246 0.7568 0.227 Uiso 1 1 calc R
H52B H 0.3327 0.4696 0.8155 0.227 Uiso 1 1 calc R
H52C H 0.3948 0.4175 0.8328 0.227 Uiso 1 1 calc R
C49 C 0.4346(7) 0.5099(10) 0.7845(7) 0.090(5) Uani 1 1 d .
C43 C 0.6561(5) 0.6142(9) 0.6318(9) 0.093(5) Uani 1 1 d .
H43A H 0.6717 0.5826 0.5968 0.139 Uiso 1 1 calc R
H43B H 0.6697 0.5966 0.6765 0.139 Uiso 1 1 calc R
H43C H 0.6781 0.6586 0.6249 0.139 Uiso 1 1 calc R
C40 C 0.9835(10) 0.5993(10) 0.5177(12) 0.123(6) Uani 1 1 d U
H40A H 0.9385 0.5794 0.5037 0.185 Uiso 1 1 calc R
H40B H 0.9900 0.5942 0.5667 0.185 Uiso 1 1 calc R
H40C H 1.0216 0.5762 0.4945 0.185 Uiso 1 1 calc R
C37 C 0.8652(8) 0.6840(9) 0.5475(10) 0.106(6) Uani 1 1 d .
H37A H 0.8601 0.7041 0.5924 0.158 Uiso 1 1 calc R
H37B H 0.8717 0.6348 0.5519 0.158 Uiso 1 1 calc R
H37C H 0.8230 0.6932 0.5201 0.158 Uiso 1 1 calc R
C51 C 0.5018(14) 0.4873(12) 0.8967(15) 0.153(8) Uani 1 1 d U
H51A H 0.5515 0.4921 0.9088 0.229 Uiso 1 1 calc R
H51B H 0.4884 0.4393 0.8991 0.229 Uiso 1 1 calc R
H51C H 0.4736 0.5137 0.9282 0.229 Uiso 1 1 calc R
C50 C 0.5412(12) 0.5667(11) 0.8241(17) 0.176(10) Uani 1 1 d DU
H50A H 0.5717 0.5577 0.7859 0.263 Uiso 1 1 calc R
H50B H 0.5695 0.5695 0.8659 0.263 Uiso 1 1 calc R
H50C H 0.5165 0.6098 0.8167 0.263 Uiso 1 1 calc R
C54 C 0.7409(15) 0.8101(15) 0.3054(17) 0.192(10) Uani 1 1 d U
H54A H 0.7408 0.8587 0.3161 0.288 Uiso 1 1 calc R
H54B H 0.7039 0.7873 0.3305 0.288 Uiso 1 1 calc RD
H54C H 0.7325 0.8038 0.2568 0.288 Uiso 1 1 calc R
C55 C 0.8199(14) 0.7763(13) 0.3276(15) 0.152(8) Uani 1 1 d U
C56 C 0.8782(11) 0.6766(15) 0.3455(14) 0.166(10) Uani 1 1 d .
H56A H 0.9172 0.6851 0.3151 0.249 Uiso 1 1 calc R
H56B H 0.8701 0.6276 0.3489 0.249 Uiso 1 1 calc R
H56C H 0.8897 0.6949 0.3904 0.249 Uiso 1 1 calc R
N7 N 0.8136(9) 0.7104(9) 0.3182(10) 0.131(6) Uani 1 1 d D
O26 O 0.3508(4) 0.6587(4) 0.6756(4) 0.063(2) Uani 1 1 d .
C63 C 0.3430(11) 0.6965(11) 0.7317(15) 0.144(7) Uani 1 1 d U
N9 N 0.3398(15) 0.7600(9) 0.7396(11) 0.182(9) Uani 1 1 d DU
C64 C 0.3844(14) 0.8019(15) 0.6959(16) 0.196(9) Uani 1 1 d DU
H64A H 0.3730 0.7923 0.6484 0.293 Uiso 1 1 calc R
H64B H 0.4338 0.7913 0.7052 0.293 Uiso 1 1 calc RD
H64C H 0.3759 0.8501 0.7052 0.293 Uiso 1 1 calc RD
C65 C 0.3230(12) 0.6544(12) 0.7998(13) 0.142(7) Uani 1 1 d U
H65A H 0.3518 0.6707 0.8380 0.213 Uiso 1 1 calc R
H65B H 0.3320 0.6059 0.7928 0.213 Uiso 1 1 calc R
H65C H 0.2734 0.6612 0.8095 0.213 Uiso 1 1 calc R
C66 C 0.342(2) 0.8031(16) 0.8046(15) 0.248(19) Uani 1 1 d .
H66A H 0.3255 0.8492 0.7943 0.372 Uiso 1 1 calc R
H66B H 0.3898 0.8049 0.8228 0.372 Uiso 1 1 calc RD
H66C H 0.3111 0.7826 0.8382 0.372 Uiso 1 1 calc R

loop_
_atom_site_aniso_label
_atom_site_aniso_U_11
_atom_site_aniso_U_22
_atom_site_aniso_U_33
_atom_site_aniso_U_23
_atom_site_aniso_U_13
_atom_site_aniso_U_12
C53 0.24(3) 0.099(14) 0.122(19) -0.028(12) -0.032(17) -0.058(16)
O8 0.030(3) 0.050(3) 0.024(3) -0.004(3) 0.004(2) 0.006(3)
O22 0.062(5) 0.079(6) 0.073(6) -0.026(5) 0.002(4) -0.010(4)
O7 0.035(4) 0.078(5) 0.042(4) 0.005(3) -0.001(3) 0.008(3)
C15 0.045(6) 0.059(6) 0.028(5) -0.008(4) -0.002(4) 0.004(5)
C9 0.035(5) 0.050(5) 0.037(6) 0.004(4) -0.002(4) -0.005(4)
C8 0.040(5) 0.071(6) 0.025(5) -0.004(4) -0.001(4) 0.005(5)
Fe1 0.0249(7) 0.0404(7) 0.0392(8) -0.0014(5) 0.0010(5) -0.0011(5)
Fe2 0.0243(7) 0.0464(7) 0.0294(7) 0.0003(5) 0.0001(5) -0.0011(5)
Fe3 0.0302(7) 0.0489(8) 0.0440(9) -0.0028(6) 0.0014(6) -0.0004(6)
Fe4 0.0305(8) 0.0611(9) 0.0432(9) 0.0033(6) -0.0051(6) -0.0050(6)
O17 0.028(3) 0.073(4) 0.030(4) 0.006(3) 0.003(3) 0.010(3)
O2 0.028(3) 0.061(4) 0.036(4) -0.001(3) -0.003(3) 0.007(3)
O3 0.031(4) 0.079(5) 0.046(5) -0.002(3) 0.009(3) 0.008(3)
O4 0.034(3) 0.075(5) 0.026(4) -0.002(3) 0.002(3) -0.005(3)
O13 0.029(3) 0.035(3) 0.041(4) -0.005(3) 0.002(3) -0.002(2)
O14 0.034(4) 0.057(4) 0.046(4) 0.005(3) -0.002(3) -0.001(3)
O21 0.024(3) 0.073(5) 0.062(5) 0.008(4) 0.000(3) -0.009(3)
O9 0.011(3) 0.050(4) 0.085(6) -0.004(3) 0.002(3) -0.009(3)
O5 0.035(3) 0.069(4) 0.025(4) 0.007(3) -0.004(3) -0.001(3)
O11 0.023(3) 0.046(4) 0.062(5) 0.000(3) -0.004(3) 0.003(3)
O15 0.034(4) 0.044(4) 0.071(5) -0.002(3) -0.001(3) 0.008(3)
O10 0.032(3) 0.030(3) 0.087(6) -0.001(3) 0.014(3) -0.009(3)
O6 0.043(4) 0.105(6) 0.032(4) 0.004(4) -0.005(3) 0.011(4)
O12 0.040(4) 0.048(4) 0.088(6) -0.004(4) -0.013(4) -0.005(3)
O1 0.028(3) 0.061(4) 0.047(4) -0.006(3) -0.003(3) 0.003(3)
O16 0.040(4) 0.051(4) 0.067(5) 0.000(3) -0.002(3) -0.003(3)
C31 0.037(5) 0.041(5) 0.045(6) -0.013(4) 0.021(4) 0.000(4)
O20 0.051(5) 0.132(8) 0.054(6) 0.033(5) -0.017(4) -0.010(5)
C23 0.030(5) 0.036(5) 0.059(7) 0.006(4) 0.000(4) -0.003(4)
C1 0.035(5) 0.032(4) 0.038(5) 0.014(4) 0.004(4) -0.008(4)
C3 0.034(5) 0.079(7) 0.029(5) -0.003(5) -0.003(4) -0.007(5)
C5 0.047(6) 0.057(6) 0.033(6) 0.012(4) 0.000(4) 0.002(4)
C19 0.026(5) 0.051(6) 0.070(8) 0.000(5) -0.003(5) -0.011(4)
O18 0.035(4) 0.060(5) 0.098(7) 0.014(4) 0.012(4) 0.004(3)
C6 0.035(5) 0.043(5) 0.034(5) 0.004(4) -0.001(4) 0.001(4)
C26 0.016(4) 0.042(5) 0.060(7) -0.005(4) -0.001(4) -0.008(4)
C17 0.017(4) 0.054(6) 0.059(7) 0.014(5) 0.005(4) -0.002(4)
C12 0.035(5) 0.077(7) 0.034(6) 0.002(5) -0.001(4) 0.012(5)
C13 0.036(5) 0.047(5) 0.030(5) 0.002(4) 0.006(4) 0.002(4)
C29 0.060(7) 0.032(5) 0.060(7) -0.003(4) 0.012(5) 0.001(5)
N1 0.054(6) 0.065(6) 0.097(9) 0.007(6) 0.021(6) 0.019(5)
C21 0.031(5) 0.053(6) 0.048(6) -0.008(4) 0.000(4) 0.004(4)
C24 0.036(5) 0.047(5) 0.047(6) 0.003(4) -0.009(4) 0.005(4)
C42 0.110(13) 0.155(15) 0.038(8) 0.016(8) 0.012(8) -0.074(12)
C25 0.036(5) 0.043(5) 0.027(5) -0.004(4) -0.002(4) 0.010(4)
C34 0.096(11) 0.049(6) 0.080(10) 0.028(6) 0.017(8) 0.005(7)
C16 0.046(6) 0.066(6) 0.026(5) 0.007(4) 0.006(4) 0.024(5)
C22 0.038(5) 0.036(5) 0.053(6) 0.003(4) 0.002(4) -0.005(4)
C2 0.025(5) 0.057(5) 0.031(5) 0.001(4) 0.000(4) 0.005(4)
C11 0.028(5) 0.082(7) 0.044(7) -0.001(5) 0.000(4) 0.008(5)
C30 0.034(5) 0.067(6) 0.027(5) -0.002(4) 0.003(4) 0.011(4)
C7 0.027(5) 0.075(7) 0.042(6) 0.003(5) 0.001(4) 0.013(5)
C14 0.036(5) 0.042(5) 0.044(6) 0.005(4) 0.009(4) -0.001(4)
C18 0.031(5) 0.040(5) 0.070(8) -0.004(5) 0.005(5) -0.001(4)
C4 0.025(5) 0.072(6) 0.034(6) 0.002(4) -0.002(4) 0.006(4)
N2 0.053(7) 0.085(8) 0.185(17) 0.048(9) 0.017(8) 0.004(6)
C27 0.025(5) 0.033(5) 0.091(9) -0.001(5) -0.001(5) -0.003(4)
C20 0.044(6) 0.045(5) 0.061(7) 0.000(5) 0.002(5) -0.001(4)
C32 0.039(6) 0.047(5) 0.042(6) -0.006(4) -0.011(4) -0.011(4)
N5 0.057(6) 0.142(11) 0.048(7) 0.006(6) -0.022(5) 0.009(6)
C33 0.070(8) 0.079(8) 0.063(9) -0.017(6) -0.003(6) -0.002(6)
C28 0.038(6) 0.035(5) 0.071(8) 0.001(4) 0.009(5) 0.005(4)
C10 0.056(7) 0.053(6) 0.058(8) -0.006(5) 0.001(6) -0.012(5)
N3 0.059(6) 0.148(11) 0.046(7) 0.009(7) -0.011(5) -0.014(7)
C38 0.044(7) 0.069(8) 0.132(15) 0.014(8) 0.004(7) 0.009(6)
C39 0.068(9) 0.113(12) 0.127(16) 0.016(11) 0.018(9) 0.015(9)
C41 0.066(9) 0.063(8) 0.131(15) -0.030(8) -0.046(9) 0.012(6)
C36 0.128(12) 0.082(9) 0.036(7) -0.012(6) -0.015(7) 0.020(8)
C44 0.178(18) 0.092(11) 0.110(16) -0.057(11) -0.050(13) 0.040(12)
C35 0.047(7) 0.098(9) 0.061(8) -0.024(7) 0.012(6) 0.007(6)
C52 0.151(8) 0.151(8) 0.151(8) 0.0001(10) 0.0027(10) 0.0000(10)
C49 0.042(7) 0.194(17) 0.035(8) 0.006(9) 0.003(5) -0.025(8)
C43 0.022(6) 0.144(13) 0.113(13) -0.034(10) 0.010(6) -0.019(7)
C40 0.123(6) 0.123(6) 0.123(6) 0.0001(10) 0.0024(10) 0.0000(10)
C37 0.086(10) 0.101(12) 0.130(17) 0.048(11) 0.012(10) -0.001(9)
C51 0.153(8) 0.153(8) 0.153(8) -0.0001(10) 0.0027(10) 0.0003(10)
C50 0.176(10) 0.176(10) 0.176(10) -0.0001(10) 0.0031(10) -0.0001(10)
C54 0.192(10) 0.192(10) 0.192(10) -0.0001(10) 0.0034(10) 0.0001(10)
C55 0.169(16) 0.121(18) 0.16(3) -0.043(16) 0.009(16) -0.029(13)
C56 0.105(16) 0.23(3) 0.16(3) 0.03(2) -0.001(15) 0.025(18)
N7 0.145(15) 0.103(11) 0.145(17) -0.014(11) 0.047(12) 0.020(11)
O26 0.063(5) 0.093(6) 0.032(4) -0.013(4) 0.005(3) 0.002(4)
C63 0.112(14) 0.117(8) 0.20(2) -0.077(11) -0.047(13) 0.029(10)
N9 0.32(3) 0.105(9) 0.120(16) -0.049(11) 0.004(14) -0.032(13)
C64 0.196(10) 0.195(10) 0.196(10) 0.0002(10) 0.0039(10) -0.0004(10)
C65 0.142(8) 0.142(8) 0.142(8) 0.0000(10) 0.0027(10) -0.0001(10)
C66 0.46(6) 0.19(3) 0.09(2) -0.033(18) -0.03(3) -0.11(3)

loop_
_atom_type_symbol
_atom_type_description
_atom_type_scat_dispersion_real
_atom_type_scat_dispersion_imag
_atom_type_scat_source
C C 0.0033 0.0016 'International Tables Vol C Tables 4.2.6.8 and 6.1.1.4'
H H 0.0000 0.0000 'International Tables Vol C Tables 4.2.6.8 and 6.1.1.4'
Fe Fe 0.3463 0.8444 'International Tables Vol C Tables 4.2.6.8 and 6.1.1.4'
N N 0.0061 0.0033 'International Tables Vol C Tables 4.2.6.8 and 6.1.1.4'
O O 0.0106 0.0060 'International Tables Vol C Tables 4.2.6.8 and 6.1.1.4'

loop_
_geom_angle_atom_site_label_1
_geom_angle_atom_site_label_2
_geom_angle_atom_site_label_3
_geom_angle
_geom_angle_site_symmetry_1
_geom_angle_site_symmetry_3
N7 C53 H53A 109.5 . .
N7 C53 H53B 109.5 . .
H53A C53 H53B 109.5 . .
N7 C53 H53C 109.5 . .
H53A C53 H53C 109.5 . .
H53B C53 H53C 109.5 . .
C15 O8 Fe1 93.6(5) . 3_776
C15 O8 Fe3 136.9(6) . 3_776
Fe1 O8 Fe3 109.7(3) 3_776 3_776
C55 O22 Fe3 140.7(15) . .
C15 O7 Fe1 86.1(6) . 3_776
O7 C15 O8 120.1(9) . .
O7 C15 C9 121.4(9) . .
O8 C15 C9 118.3(8) . .
O7 C15 Fe1 65.7(5) . 3_776
O8 C15 Fe1 55.1(4) . 3_776
C9 C15 Fe1 166.8(7) . 3_776
C10 C9 C8 120.8(10) . .
C10 C9 C15 121.5(9) . .
C8 C9 C15 117.7(9) . .
C9 C8 C7 119.1(9) . .
C9 C8 H8 120.5 . .
C7 C8 H8 120.5 . .
O10 Fe1 O2 95.6(3) . .
O10 Fe1 O8 101.6(3) . 3_776
O2 Fe1 O8 96.6(2) . 3_776
O10 Fe1 O15 157.3(3) . 3_676
O2 Fe1 O15 94.7(3) . 3_676
O8 Fe1 O15 97.3(2) 3_776 3_676
O10 Fe1 O16 97.3(3) . 3_676
O2 Fe1 O16 100.0(3) . 3_676
O8 Fe1 O16 153.4(3) 3_776 3_676
O15 Fe1 O16 60.9(2) 3_676 3_676
O10 Fe1 O7 94.5(3) . 3_776
O2 Fe1 O7 155.4(2) . 3_776
O8 Fe1 O7 59.3(2) 3_776 3_776
O15 Fe1 O7 84.3(3) 3_676 3_776
O16 Fe1 O7 100.9(3) 3_676 3_776
O10 Fe1 C32 127.4(3) . 3_676
O2 Fe1 C32 99.0(3) . 3_676
O8 Fe1 C32 126.2(3) 3_776 3_676
O15 Fe1 C32 30.5(3) 3_676 3_676
O16 Fe1 C32 30.4(3) 3_676 3_676
O7 Fe1 C32 92.5(3) 3_776 3_676
O10 Fe1 C15 101.7(3) . 3_776
O2 Fe1 C15 127.2(3) . 3_776
O8 Fe1 C15 31.3(3) 3_776 3_776
O15 Fe1 C15 88.0(3) 3_676 3_776
O16 Fe1 C15 126.1(3) 3_676 3_776
O7 Fe1 C15 28.2(3) 3_776 3_776
C32 Fe1 C15 108.3(3) 3_676 3_776
O4 Fe2 O11 93.4(3) 2_646 3_666
O4 Fe2 O13 104.3(3) 2_646 .
O11 Fe2 O13 94.5(2) 3_666 .
O4 Fe2 O5 100.4(3) 2_646 4_475
O11 Fe2 O5 111.9(3) 3_666 4_475
O13 Fe2 O5 142.4(3) . 4_475
O4 Fe2 O6 160.5(3) 2_646 4_475
O11 Fe2 O6 96.5(3) 3_666 4_475
O13 Fe2 O6 91.7(3) . 4_475
O5 Fe2 O6 60.3(3) 4_475 4_475
O4 Fe2 O14 94.7(3) 2_646 .
O11 Fe2 O14 154.1(2) 3_666 .
O13 Fe2 O14 59.6(2) . .
O5 Fe2 O14 90.7(3) 4_475 .
O6 Fe2 O14 83.6(3) 4_475 .
O4 Fe2 C16 130.6(3) 2_646 4_475
O11 Fe2 C16 107.4(3) 3_666 4_475
O13 Fe2 C16 117.7(3) . 4_475
O5 Fe2 C16 30.3(3) 4_475 4_475
O6 Fe2 C16 30.0(3) 4_475 4_475
O14 Fe2 C16 85.5(3) . 4_475
O4 Fe2 C31 103.8(3) 2_646 .
O11 Fe2 C31 124.5(3) 3_666 .
O13 Fe2 C31 30.3(3) . .
O5 Fe2 C31 115.9(3) 4_475 .
O6 Fe2 C31 84.2(3) 4_475 .
O14 Fe2 C31 29.6(3) . .
C16 Fe2 C31 100.1(3) 4_475 .
O17 Fe3 O1 92.1(3) . .
O17 Fe3 O9 174.0(3) . .
O1 Fe3 O9 93.5(3) . .
O17 Fe3 O22 88.6(3) . .
O1 Fe3 O22 178.6(3) . .
O9 Fe3 O22 85.7(3) . .
O17 Fe3 O8 89.5(2) . 3_776
O1 Fe3 O8 88.0(2) . 3_776
O9 Fe3 O8 92.8(2) . 3_776
O22 Fe3 O8 93.2(3) . 3_776
O17 Fe3 O18 83.4(3) . .
O1 Fe3 O18 92.2(3) . .
O9 Fe3 O18 94.2(3) . .
O22 Fe3 O18 86.7(4) . .
O8 Fe3 O18 172.9(2) 3_776 .
O21 Fe4 O12 89.8(3) . 3_666
O21 Fe4 O3 177.0(3) . 2_646
O12 Fe4 O3 92.0(3) 3_666 2_646
O21 Fe4 O26 89.5(3) . .
O12 Fe4 O26 177.3(3) 3_666 .
O3 Fe4 O26 88.7(3) 2_646 .
O21 Fe4 O20 82.7(3) . .
O12 Fe4 O20 93.1(4) 3_666 .
O3 Fe4 O20 94.9(3) 2_646 .
O26 Fe4 O20 89.5(4) . .
O21 Fe4 O13 88.5(3) . .
O12 Fe4 O13 86.9(3) 3_666 .
O3 Fe4 O13 93.9(3) 2_646 .
O26 Fe4 O13 90.4(3) . .
O20 Fe4 O13 171.2(3) . .
C34 O17 Fe3 138.9(7) . .
C13 O2 Fe1 133.1(6) . .
C14 O3 Fe4 142.5(7) . 2_656
C14 O4 Fe2 125.1(6) . 2_656
C31 O13 Fe2 94.2(5) . .
C31 O13 Fe4 132.7(6) . .
Fe2 O13 Fe4 109.8(3) . .
C31 O14 Fe2 84.9(5) . .
C42 O21 Fe4 144.8(8) . .
C29 O9 Fe3 138.3(6) . .
C16 O5 Fe2 92.9(6) . 4_676
C28 O11 Fe2 133.5(6) . 3_666
C32 O15 Fe1 89.8(5) . 3_676
C29 O10 Fe1 125.2(6) . .
C16 O6 Fe2 86.0(6) . 4_676
C28 O12 Fe4 131.8(6) . 3_666
C13 O1 Fe3 134.3(6) . .
C32 O16 Fe1 87.9(6) . 3_676
O14 C31 O13 120.2(8) . .
O14 C31 C25 121.6(8) . .
O13 C31 C25 118.2(8) . .
O14 C31 Fe2 65.6(5) . .
O13 C31 Fe2 55.4(4) . .
C25 C31 Fe2 167.6(6) . .
C49 O20 Fe4 150.3(9) . .
C24 C23 C27 115.0(8) . .
C24 C23 C21 121.9(8) . .
C27 C23 C21 122.8(8) . .
C6 C1 C2 119.0(9) . .
C6 C1 C13 121.3(8) . .
C2 C1 C13 119.6(8) . .
C2 C3 C4 119.4(9) . .
C2 C3 C7 119.2(9) . .
C4 C3 C7 121.3(9) . .
C4 C5 C6 118.7(9) . .
C4 C5 C14 121.4(9) . .
C6 C5 C14 119.8(9) . .
C20 C19 C18 119.8(9) . .
C20 C19 C28 122.0(8) . .
C18 C19 C28 118.2(8) . .
C38 O18 Fe3 146.8(8) . .
C1 C6 C5 120.6(9) . .
C1 C6 H6 119.7 . .
C5 C6 H6 119.7 . .
C30 C26 C27 118.9(8) . .
C30 C26 C32 120.7(8) . .
C27 C26 C32 120.4(8) . .
C18 C17 C22 120.0(8) . .
C18 C17 C29 120.1(8) . .
C22 C17 C29 119.9(8) . .
C7 C12 C11 121.6(10) . .
C7 C12 H12 119.2 . .
C11 C12 H12 119.2 . .
O2 C13 O1 125.2(9) . .
O2 C13 C1 117.9(8) . .
O1 C13 C1 116.9(8) . .
O9 C29 O10 129.9(9) . .
O9 C29 C17 115.9(8) . .
O10 C29 C17 114.2(9) . .
C34 N1 C35 131.0(14) . .
C34 N1 C36 112.1(12) . .
C35 N1 C36 116.9(10) . .
C22 C21 C20 118.8(8) . .
C22 C21 C23 121.2(8) . .
C20 C21 C23 120.0(8) . .
C25 C24 C23 124.9(9) . .
C25 C24 H24 117.6 . .
C23 C24 H24 117.6 . .
O21 C42 N3 130.4(19) . .
O21 C42 C41 116.0(12) . .
N3 C42 C41 113.6(15) . .
C24 C25 C30 117.9(8) . .
C24 C25 C31 121.0(8) . .
C30 C25 C31 121.1(8) . .
O17 C34 N1 126.9(15) . .
O17 C34 C33 119.4(12) . .
N1 C34 C33 113.7(13) . .
O6 C16 O5 120.6(9) . .
O6 C16 C11 120.4(9) . .
O5 C16 C11 118.7(9) . .
O6 C16 Fe2 64.0(5) . 4_676
O5 C16 Fe2 56.8(5) . 4_676
C11 C16 Fe2 175.5(7) . 4_676
C21 C22 C17 121.1(9) . .
C21 C22 H22 119.5 . .
C17 C22 H22 119.5 . .
C3 C2 C1 120.6(9) . .
C3 C2 H2 119.7 . .
C1 C2 H2 119.7 . .
C12 C11 C10 117.3(10) . .
C12 C11 C16 120.3(9) . .
C10 C11 C16 122.4(9) . .
C26 C30 C25 121.0(8) . .
C26 C30 H30 119.5 . .
C25 C30 H30 119.5 . .
C12 C7 C8 118.6(9) . .
C12 C7 C3 122.0(9) . .
C8 C7 C3 119.2(9) . .
O3 C14 O4 126.2(9) . .
O3 C14 C5 118.8(9) . .
O4 C14 C5 115.0(8) . .
C17 C18 C19 119.8(8) . .
C17 C18 H18 120.1 . .
C19 C18 H18 120.1 . .
C3 C4 C5 121.5(10) . .
C3 C4 H4 119.2 . .
C5 C4 H4 119.2 . .
C38 N2 C39 123.4(13) . .
C38 N2 C40 124.3(13) . .
C39 N2 C40 112.2(13) . .
C26 C27 C23 122.2(8) . .
C26 C27 H27 118.9 . .
C23 C27 H27 118.9 . .
C19 C20 C21 120.4(9) . .
C19 C20 H20 119.8 . .
C21 C20 H20 119.8 . .
O16 C32 O15 121.4(9) . .
O16 C32 C26 120.6(8) . .
O15 C32 C26 118.0(8) . .
O16 C32 Fe1 61.7(5) . 3_676
O15 C32 Fe1 59.7(5) . 3_676
C26 C32 Fe1 176.1(8) . 3_676
C49 N5 C51 135.1(16) . .
C49 N5 C50 118.2(17) . .
C51 N5 C50 103.2(18) . .
C34 C33 H33A 109.5 . .
C34 C33 H33B 109.5 . .
H33A C33 H33B 109.5 . .
C34 C33 H33C 109.5 . .
H33A C33 H33C 109.5 . .
H33B C33 H33C 109.5 . .
O11 C28 O12 126.6(9) . .
O11 C28 C19 118.3(9) . .
O12 C28 C19 115.0(9) . .
C9 C10 C11 122.1(11) . .
C9 C10 H10 119.0 . .
C11 C10 H10 119.0 . .
C42 N3 C43 130.4(16) . .
C42 N3 C44 109.1(14) . .
C43 N3 C44 120.5(13) . .
O18 C38 N2 121.2(13) . .
O18 C38 C37 122.8(11) . .
N2 C38 C37 115.6(13) . .
N2 C39 H39A 109.5 . .
N2 C39 H39B 109.5 . .
H39A C39 H39B 109.5 . .
N2 C39 H39C 109.5 . .
H39A C39 H39C 109.5 . .
H39B C39 H39C 109.5 . .
C42 C41 H41A 109.5 . .
C42 C41 H41B 109.5 . .
H41A C41 H41B 109.5 . .
C42 C41 H41C 109.5 . .
H41A C41 H41C 109.5 . .
H41B C41 H41C 109.5 . .
N1 C36 H36A 109.5 . .
N1 C36 H36B 109.5 . .
H36A C36 H36B 109.5 . .
N1 C36 H36C 109.5 . .
H36A C36 H36C 109.5 . .
H36B C36 H36C 109.5 . .
N3 C44 H44A 109.5 . .
N3 C44 H44B 109.5 . .
H44A C44 H44B 109.5 . .
N3 C44 H44C 109.5 . .
H44A C44 H44C 109.5 . .
H44B C44 H44C 109.5 . .
N1 C35 H35A 109.5 . .
N1 C35 H35B 109.5 . .
H35A C35 H35B 109.5 . .
N1 C35 H35C 109.5 . .
H35A C35 H35C 109.5 . .
H35B C35 H35C 109.5 . .
C49 C52 H52A 109.5 . .
C49 C52 H52B 109.5 . .
H52A C52 H52B 109.5 . .
C49 C52 H52C 109.5 . .
H52A C52 H52C 109.5 . .
H52B C52 H52C 109.5 . .
O20 C49 N5 129.3(13) . .
O20 C49 C52 113.4(15) . .
N5 C49 C52 114.6(16) . .
N3 C43 H43A 109.5 . .
N3 C43 H43B 109.5 . .
H43A C43 H43B 109.5 . .
N3 C43 H43C 109.5 . .
H43A C43 H43C 109.5 . .
H43B C43 H43C 109.5 . .
N2 C40 H40A 109.5 . .
N2 C40 H40B 109.5 . .
H40A C40 H40B 109.5 . .
N2 C40 H40C 109.5 . .
H40A C40 H40C 109.5 . .
H40B C40 H40C 109.5 . .
C38 C37 H37A 109.5 . .
C38 C37 H37B 109.5 . .
H37A C37 H37B 109.5 . .
C38 C37 H37C 109.5 . .
H37A C37 H37C 109.5 . .
H37B C37 H37C 109.5 . .
N5 C51 H51A 109.5 . .
N5 C51 H51B 109.5 . .
H51A C51 H51B 109.5 . .
N5 C51 H51C 109.5 . .
H51A C51 H51C 109.5 . .
H51B C51 H51C 109.5 . .
N5 C50 H50A 109.5 . .
N5 C50 H50B 109.5 . .
H50A C50 H50B 109.5 . .
N5 C50 H50C 109.5 . .
H50A C50 H50C 109.5 . .
H50B C50 H50C 109.5 . .
C55 C54 H54A 109.5 . .
C55 C54 H54B 109.5 . .
H54A C54 H54B 109.5 . .
C55 C54 H54C 109.5 . .
H54A C54 H54C 109.5 . .
H54B C54 H54C 109.5 . .
O22 C55 N7 139(3) . .
O22 C55 C54 114(2) . .
N7 C55 C54 106(2) . .
N7 C56 H56A 109.5 . .
N7 C56 H56B 109.5 . .
H56A C56 H56B 109.5 . .
N7 C56 H56C 109.5 . .
H56A C56 H56C 109.5 . .
H56B C56 H56C 109.5 . .
C55 N7 C56 108(2) . .
C55 N7 C53 130(2) . .
C56 N7 C53 121.8(19) . .
C63 O26 Fe4 144.4(14) . .
N9 C63 O26 131(3) . .
N9 C63 C65 113(2) . .
O26 C63 C65 115.4(19) . .
C63 N9 C64 117(3) . .
C63 N9 C66 130(3) . .
C64 N9 C66 100(2) . .
N9 C64 H64A 109.5 . .
N9 C64 H64B 109.5 . .
H64A C64 H64B 109.5 . .
N9 C64 H64C 109.5 . .
H64A C64 H64C 109.5 . .
H64B C64 H64C 109.5 . .
C63 C65 H65A 109.5 . .
C63 C65 H65B 109.5 . .
H65A C65 H65B 109.5 . .
C63 C65 H65C 109.5 . .
H65A C65 H65C 109.5 . .
H65B C65 H65C 109.5 . .
N9 C66 H66A 109.5 . .
N9 C66 H66B 109.5 . .
H66A C66 H66B 109.5 . .
N9 C66 H66C 109.5 . .
H66A C66 H66C 109.5 . .
H66B C66 H66C 109.5 . .

loop_
_geom_bond_atom_site_label_1
_geom_bond_atom_site_label_2
_geom_bond_distance
_geom_bond_site_symmetry_2
C53 N7 1.459(10) .
C53 H53A 0.9600 .
C53 H53B 0.9600 .
C53 H53C 0.9600 .
O8 C15 1.343(12) .
O8 Fe1 2.124(6) 3_776
O8 Fe3 2.184(6) 3_776
O22 C55 1.17(2) .
O22 Fe3 2.169(9) .
O7 C15 1.226(12) .
O7 Fe1 2.360(8) 3_776
C15 C9 1.480(14) .
C15 Fe1 2.584(10) 3_776
C9 C10 1.346(15) .
C9 C8 1.406(13) .
C8 C7 1.417(14) .
C8 H8 0.9300 .
Fe1 O10 1.998(6) .
Fe1 O2 2.014(7) .
Fe1 O8 2.124(6) 3_776
Fe1 O15 2.156(6) 3_676
Fe1 O16 2.200(7) 3_676
Fe1 O7 2.360(8) 3_776
Fe1 C32 2.497(10) 3_676
Fe1 C15 2.584(10) 3_776
Fe2 O4 2.017(6) 2_646
Fe2 O11 2.075(6) 3_666
Fe2 O13 2.102(6) .
Fe2 O5 2.102(6) 4_475
Fe2 O6 2.259(8) 4_475
Fe2 O14 2.326(7) .
Fe2 C16 2.508(10) 4_475
Fe2 C31 2.545(9) .
Fe3 O17 2.059(6) .
Fe3 O1 2.082(7) .
Fe3 O9 2.113(6) .
Fe3 O8 2.184(6) 3_776
Fe3 O18 2.204(8) .
Fe4 O21 2.093(7) .
Fe4 O12 2.096(7) 3_666
Fe4 O3 2.107(6) 2_646
Fe4 O26 2.139(8) .
Fe4 O20 2.179(8) .
Fe4 O13 2.187(7) .
O17 C34 1.260(15) .
O2 C13 1.252(11) .
O3 C14 1.250(12) .
O3 Fe4 2.107(6) 2_656
O4 C14 1.266(12) .
O4 Fe2 2.017(6) 2_656
O13 C31 1.289(11) .
O14 C31 1.260(11) .
O21 C42 1.247(19) .
O9 C29 1.229(12) .
O5 C16 1.267(11) .
O5 Fe2 2.102(6) 4_676
O11 C28 1.213(12) .
O11 Fe2 2.075(6) 3_666
O15 C32 1.266(11) .
O15 Fe1 2.156(6) 3_676
O10 C29 1.258(11) .
O6 C16 1.258(12) .
O6 Fe2 2.259(8) 4_676
O12 C28 1.286(12) .
O12 Fe4 2.096(7) 3_666
O1 C13 1.288(11) .
O16 C32 1.266(11) .
O16 Fe1 2.200(7) 3_676
C31 C25 1.461(13) .
O20 C49 1.128(16) .
C23 C24 1.378(13) .
C23 C27 1.421(13) .
C23 C21 1.517(13) .
C1 C6 1.373(13) .
C1 C2 1.420(12) .
C1 C13 1.491(13) .
C3 C2 1.355(14) .
C3 C4 1.380(14) .
C3 C7 1.524(13) .
C5 C4 1.385(13) .
C5 C6 1.394(14) .
C5 C14 1.516(14) .
C19 C20 1.395(13) .
C19 C18 1.399(13) .
C19 C28 1.509(13) .
O18 C38 1.225(15) .
C6 H6 0.9300 .
C26 C30 1.363(13) .
C26 C27 1.375(12) .
C26 C32 1.481(13) .
C17 C18 1.380(13) .
C17 C22 1.400(12) .
C17 C29 1.528(13) .
C12 C7 1.390(15) .
C12 C11 1.411(14) .
C12 H12 0.9300 .
N1 C34 1.270(17) .
N1 C35 1.387(14) .
N1 C36 1.545(16) .
C21 C22 1.376(13) .
C21 C20 1.408(13) .
C24 C25 1.341(12) .
C24 H24 0.9300 .
C42 N3 1.249(17) .
C42 C41 1.65(2) .
C25 C30 1.409(13) .
C34 C33 1.522(19) .
C16 C11 1.468(15) .
C16 Fe2 2.508(10) 4_676
C22 H22 0.9300 .
C2 H2 0.9300 .
C11 C10 1.407(16) .
C30 H30 0.9300 .
C18 H18 0.9300 .
C4 H4 0.9300 .
N2 C38 1.292(16) .
N2 C39 1.446(17) .
N2 C40 1.49(2) .
C27 H27 0.9300 .
C20 H20 0.9300 .
C32 Fe1 2.497(10) 3_676
N5 C49 1.348(16) .
N5 C51 1.39(3) .
N5 C50 1.437(10) .
C33 H33A 0.9600 .
C33 H33B 0.9600 .
C33 H33C 0.9600 .
C10 H10 0.9300 .
N3 C43 1.430(15) .
N3 C44 1.561(19) .
C38 C37 1.577(19) .
C39 H39A 0.9600 .
C39 H39B 0.9600 .
C39 H39C 0.9600 .
C41 H41A 0.9600 .
C41 H41B 0.9600 .
C41 H41C 0.9600 .
C36 H36A 0.9600 .
C36 H36B 0.9600 .
C36 H36C 0.9600 .
C44 H44A 0.9600 .
C44 H44B 0.9600 .
C44 H44C 0.9600 .
C35 H35A 0.9600 .
C35 H35B 0.9600 .
C35 H35C 0.9600 .
C52 C49 1.63(2) .
C52 H52A 0.9600 .
C52 H52B 0.9600 .
C52 H52C 0.9600 .
C43 H43A 0.9600 .
C43 H43B 0.9600 .
C43 H43C 0.9600 .
C40 H40A 0.9600 .
C40 H40B 0.9600 .
C40 H40C 0.9600 .
C37 H37A 0.9600 .
C37 H37B 0.9600 .
C37 H37C 0.9600 .
C51 H51A 0.9600 .
C51 H51B 0.9600 .
C51 H51C 0.9600 .
C50 H50A 0.9600 .
C50 H50B 0.9600 .
C50 H50C 0.9600 .
C54 C55 1.66(3) .
C54 H54A 0.9600 .
C54 H54B 0.9600 .
C54 H54C 0.9600 .
C55 N7 1.29(2) .
C56 N7 1.46(2) .
C56 H56A 0.9600 .
C56 H56B 0.9600 .
C56 H56C 0.9600 .
O26 C63 1.32(2) .
C63 N9 1.24(2) .
C63 C65 1.60(3) .
N9 C64 1.446(10) .
N9 C66 1.51(3) .
C64 H64A 0.9600 .
C64 H64B 0.9600 .
C64 H64C 0.9600 .
C65 H65A 0.9600 .
C65 H65B 0.9600 .
C65 H65C 0.9600 .
C66 H66A 0.9600 .
C66 H66B 0.9600 .
C66 H66C 0.9600 .

loop_
_platon_squeeze_void_nr
_platon_squeeze_void_average_x
_platon_squeeze_void_average_y
_platon_squeeze_void_average_z
_platon_squeeze_void_volume
_platon_squeeze_void_count_electrons
_platon_squeeze_void_content
1 -0.036 0.233 0.315 223 56 ' '
2 -0.036 0.267 0.815 223 57 ' '
3 0.036 0.733 0.185 223 56 ' '
4 0.036 0.767 0.685 223 57 ' '
5 0.464 0.195 0.201 51 10 ' '
6 0.464 0.305 0.701 51 8 ' '
7 0.536 0.805 0.799 51 15 ' '
8 0.536 0.695 0.299 51 16 ' '
